data_7005913
loop_
_publ_author_name
'Jie, Suyun'
'Agostinho, Magno'
'Kermagoret, Anthony'
'Cazin, Catherine S. J.'
'Braunstein, Pierre'

_publ_section_title
;
 Mono- and dinuclear cobalt complexes with chelating or bridging
 bidentate P,N phosphino- and phosphinito-oxazoline ligands: synthesis,
 structures and catalytic ethylene oligomerisation.
;
_journal_issue 39
_journal_name_full 'Dalton transactions (Cambridge, England : 2003)'
_journal_page_first 4472
_journal_page_last 4482
_journal_paper_doi 10.1039/b706818b
_journal_year 2007
_chemical_formula_moiety 'C20 H40 Cl4 Co2 N2 O2 P2'
_chemical_formula_sum 'C20 H40 Cl4 Co2 N2 O2 P2'
_chemical_formula_weight 662.14
_chemical_name_systematic
;
?
;
_space_group_IT_number 14
_symmetry_cell_setting monoclinic
_symmetry_space_group_name_Hall '-P 2ybc'
_symmetry_space_group_name_H-M 'P 1 21/c 1'
_atom_sites_solution_hydrogens geom
_atom_sites_solution_primary direct
_atom_sites_solution_secondary difmap
_audit_creation_method SHELXL-97
_cell_angle_alpha 90.00
_cell_angle_beta 122.6151(16)
_cell_angle_gamma 90.00
_cell_formula_units_Z 2
_cell_length_a 12.4010(4)
_cell_length_b 9.8100(4)
_cell_length_c 14.2570(5)
_cell_measurement_reflns_used 3012
_cell_measurement_temperature 173(2)
_cell_measurement_theta_max 29.131
_cell_measurement_theta_min 0.998
_cell_volume 1460.92(10)
_computing_cell_refinement 'Denzo (Nonius B.V., 1998)'
_computing_data_collection 'Collect (Nonius B.V., 1998)'
_computing_data_reduction 'Denzo (Nonius B.V., 1998)'
_computing_molecular_graphics 'PLATON 98 (Spek, 1998)'
_computing_publication_material 'SHELXL-97 (Sheldrick, 1997)'
_computing_structure_refinement 'SHELXL-97 (Sheldrick, 1997)'
_computing_structure_solution 'SHELXS-97 (Sheldrick, 1997)'
_diffrn_ambient_temperature 173(2)
_diffrn_measured_fraction_theta_full 0.997
_diffrn_measured_fraction_theta_max 0.997
_diffrn_measurement_device_type KappaCCD
_diffrn_measurement_method '\p scans'
_diffrn_radiation_monochromator graphite
_diffrn_radiation_source 'fine-focus sealed tube'
_diffrn_radiation_type MoK\a
_diffrn_radiation_wavelength 0.71073
_diffrn_reflns_av_R_equivalents 0.0338
_diffrn_reflns_av_sigmaI/netI 0.0660
_diffrn_reflns_limit_h_max 16
_diffrn_reflns_limit_h_min -16
_diffrn_reflns_limit_k_max 13
_diffrn_reflns_limit_k_min -12
_diffrn_reflns_limit_l_max 19
_diffrn_reflns_limit_l_min -19
_diffrn_reflns_number 6273
_diffrn_reflns_theta_full 29.05
_diffrn_reflns_theta_max 29.05
_diffrn_reflns_theta_min 1.95
_exptl_absorpt_coefficient_mu 1.631
_exptl_absorpt_correction_type none
_exptl_crystal_colour blue
_exptl_crystal_density_diffrn 1.505
_exptl_crystal_density_method 'not measured'
_exptl_crystal_description prism
_exptl_crystal_F_000 684
_exptl_crystal_size_max 0.18
_exptl_crystal_size_mid 0.14
_exptl_crystal_size_min 0.14
_refine_diff_density_max 0.999
_refine_diff_density_min -0.777
_refine_diff_density_rms 0.099
_refine_ls_extinction_method none
_refine_ls_goodness_of_fit_ref 1.049
_refine_ls_hydrogen_treatment constr
_refine_ls_matrix_type full
_refine_ls_number_parameters 145
_refine_ls_number_reflns 3896
_refine_ls_number_restraints 0
_refine_ls_restrained_S_all 1.049
_refine_ls_R_factor_all 0.0857
_refine_ls_R_factor_gt 0.0456
_refine_ls_shift/su_max 0.001
_refine_ls_shift/su_mean 0.000
_refine_ls_structure_factor_coef Fsqd
_refine_ls_weighting_details 'calc w=1/[\s^2^(Fo^2^)+(0.0392P)^2^+1.1651P] where P=(Fo^2^+2Fc^2^)/3'
_refine_ls_weighting_scheme calc
_refine_ls_wR_factor_gt 0.0974
_refine_ls_wR_factor_ref 0.1135
_reflns_number_gt 2586
_reflns_number_total 3896
_reflns_threshold_expression >2sigma(I)
_cod_data_source_file b706818b.txt
_cod_data_source_block 6
_cod_original_cell_volume 1460.92(9)
_cod_original_sg_symbol_H-M P21/c
_cod_database_code 7005913

loop_
_symmetry_equiv_pos_as_xyz
'x, y, z'
'-x, y+1/2, -z+1/2'
'-x, -y, -z'
'x, -y-1/2, z-1/2'

loop_
_atom_site_label
_atom_site_type_symbol
_atom_site_fract_x
_atom_site_fract_y
_atom_site_fract_z
_atom_site_U_iso_or_equiv
_atom_site_adp_type
_atom_site_occupancy
_atom_site_symmetry_multiplicity
_atom_site_calc_flag
_atom_site_refinement_flags
_atom_site_disorder_assembly
_atom_site_disorder_group
Co Co 0.12493(4) 0.50841(4) -0.07791(3) 0.02804(13) Uani 1 1 d . . .
Cl1 Cl 0.18950(8) 0.53360(9) -0.19635(7) 0.0390(2) Uani 1 1 d . . .
Cl2 Cl 0.16522(8) 0.30576(7) 0.00819(7) 0.0334(2) Uani 1 1 d . . .
P P 0.24643(7) 0.65263(8) 0.08352(7) 0.0281(2) Uani 1 1 d . . .
O O 0.27672(19) 0.4519(2) 0.28510(17) 0.0324(5) Uani 1 1 d . . .
N N 0.0630(2) 0.4473(3) 0.1755(2) 0.0294(6) Uani 1 1 d . . .
C1 C 0.1794(3) 0.6501(3) 0.1732(3) 0.0304(7) Uani 1 1 d . . .
H1A H 0.2353 0.7056 0.2405 0.037 Uiso 1 1 calc . . .
H1B H 0.0939 0.6937 0.1322 0.037 Uiso 1 1 calc . . .
C2 C 0.1668(3) 0.5124(3) 0.2084(2) 0.0263(6) Uani 1 1 d . . .
C3 C 0.2436(3) 0.3167(3) 0.3054(3) 0.0377(8) Uani 1 1 d . . .
H3A H 0.2763 0.3040 0.3853 0.045 Uiso 1 1 calc . . .
H3B H 0.2792 0.2443 0.2814 0.045 Uiso 1 1 calc . . .
C4 C 0.0988(3) 0.3145(4) 0.2359(3) 0.0436(9) Uani 1 1 d . . .
H4A H 0.0667 0.2372 0.1830 0.052 Uiso 1 1 calc . . .
H4B H 0.0638 0.3072 0.2838 0.052 Uiso 1 1 calc . . .
C5 C 0.2648(3) 0.8379(3) 0.0733(3) 0.0395(8) Uani 1 1 d . . .
H5 H 0.3171 0.8746 0.1509 0.047 Uiso 1 1 calc . . .
C6 C 0.1362(4) 0.9108(4) 0.0148(4) 0.0604(11) Uani 1 1 d . . .
H6A H 0.1502 1.0096 0.0209 0.091 Uiso 1 1 calc . . .
H6B H 0.0894 0.8852 0.0498 0.091 Uiso 1 1 calc . . .
H6C H 0.0863 0.8845 -0.0639 0.091 Uiso 1 1 calc . . .
C7 C 0.3376(5) 0.8670(4) 0.0167(4) 0.0663(13) Uani 1 1 d . . .
H7A H 0.3119 0.8011 -0.0435 0.099 Uiso 1 1 calc . . .
H7B H 0.4298 0.8591 0.0713 0.099 Uiso 1 1 calc . . .
H7C H 0.3178 0.9595 -0.0142 0.099 Uiso 1 1 calc . . .
C8 C 0.4098(3) 0.5816(3) 0.1728(3) 0.0340(7) Uani 1 1 d . . .
H8 H 0.3992 0.4940 0.2028 0.041 Uiso 1 1 calc . . .
C9 C 0.4671(3) 0.5427(4) 0.1046(3) 0.0472(9) Uani 1 1 d . . .
H9A H 0.4788 0.6250 0.0720 0.071 Uiso 1 1 calc . . .
H9B H 0.4092 0.4799 0.0450 0.071 Uiso 1 1 calc . . .
H9C H 0.5502 0.4984 0.1532 0.071 Uiso 1 1 calc . . .
C10 C 0.4999(3) 0.6678(4) 0.2741(3) 0.0505(10) Uani 1 1 d . . .
H10A H 0.5816 0.6198 0.3200 0.076 Uiso 1 1 calc . . .
H10B H 0.4615 0.6838 0.3178 0.076 Uiso 1 1 calc . . .
H10C H 0.5148 0.7553 0.2498 0.076 Uiso 1 1 calc . . .

loop_
_atom_site_aniso_label
_atom_site_aniso_U_11
_atom_site_aniso_U_22
_atom_site_aniso_U_33
_atom_site_aniso_U_23
_atom_site_aniso_U_13
_atom_site_aniso_U_12
Co 0.0269(2) 0.0245(2) 0.0351(3) 0.00313(18) 0.01827(19) 0.00154(18)
Cl1 0.0429(5) 0.0381(5) 0.0481(5) 0.0053(4) 0.0324(4) 0.0017(4)
Cl2 0.0406(4) 0.0236(4) 0.0374(4) 0.0039(3) 0.0219(4) 0.0033(3)
P 0.0284(4) 0.0246(4) 0.0334(5) 0.0026(3) 0.0181(4) 0.0001(3)
O 0.0274(11) 0.0327(12) 0.0337(12) 0.0054(10) 0.0141(10) 0.0001(10)
N 0.0299(14) 0.0246(13) 0.0386(15) 0.0042(11) 0.0216(12) 0.0010(11)
C1 0.0307(16) 0.0258(16) 0.0375(18) -0.0027(14) 0.0202(15) 0.0004(13)
C2 0.0286(15) 0.0281(16) 0.0274(15) 0.0004(13) 0.0185(13) 0.0009(13)
C3 0.0372(18) 0.0323(18) 0.045(2) 0.0129(15) 0.0227(17) 0.0027(15)
C4 0.0318(18) 0.0383(19) 0.052(2) 0.0199(17) 0.0167(17) 0.0039(16)
C5 0.053(2) 0.0275(17) 0.0377(19) 0.0000(15) 0.0238(18) -0.0068(16)
C6 0.065(3) 0.0255(19) 0.072(3) 0.0115(19) 0.024(2) 0.0058(19)
C7 0.106(4) 0.043(2) 0.076(3) 0.007(2) 0.066(3) -0.013(2)
C8 0.0267(16) 0.0387(19) 0.0354(18) 0.0051(15) 0.0161(14) 0.0014(14)
C9 0.0325(18) 0.062(2) 0.053(2) 0.002(2) 0.0275(17) 0.0041(18)
C10 0.0341(18) 0.057(2) 0.045(2) -0.0040(19) 0.0108(17) -0.0062(18)

loop_
_atom_type_symbol
_atom_type_description
_atom_type_scat_dispersion_real
_atom_type_scat_dispersion_imag
_atom_type_scat_source
C C 0.0033 0.0016 'International Tables Vol C Tables 4.2.6.8 and 6.1.1.4'
H H 0.0000 0.0000 'International Tables Vol C Tables 4.2.6.8 and 6.1.1.4'
N N 0.0061 0.0033 'International Tables Vol C Tables 4.2.6.8 and 6.1.1.4'
O O 0.0106 0.0060 'International Tables Vol C Tables 4.2.6.8 and 6.1.1.4'
P P 0.1023 0.0942 'International Tables Vol C Tables 4.2.6.8 and 6.1.1.4'
Cl Cl 0.1484 0.1585 'International Tables Vol C Tables 4.2.6.8 and 6.1.1.4'
Co Co 0.3494 0.9721 'International Tables Vol C Tables 4.2.6.8 and 6.1.1.4'

loop_
_geom_angle_atom_site_label_1
_geom_angle_atom_site_label_2
_geom_angle_atom_site_label_3
_geom_angle
_geom_angle_site_symmetry_1
_geom_angle_site_symmetry_3
_geom_angle_publ_flag
N Co Cl1 101.88(8) 3_565 . ?
N Co Cl2 113.70(7) 3_565 . ?
Cl1 Co Cl2 116.44(3) . . ?
N Co P 115.30(8) 3_565 . ?
Cl1 Co P 111.17(3) . . ?
Cl2 Co P 99.03(3) . . ?
C5 P C8 106.79(16) . . ?
C5 P C1 100.75(15) . . ?
C8 P C1 104.53(14) . . ?
C5 P Co 122.78(12) . . ?
C8 P Co 108.90(11) . . ?
C1 P Co 111.49(10) . . ?
C2 O C3 107.0(2) . . ?
C2 N C4 107.3(3) . . ?
C2 N Co 135.0(2) . 3_565 ?
C4 N Co 117.43(19) . 3_565 ?
C2 C1 P 114.4(2) . . ?
C2 C1 H1A 108.7 . . ?
P C1 H1A 108.7 . . ?
C2 C1 H1B 108.7 . . ?
P C1 H1B 108.7 . . ?
H1A C1 H1B 107.6 . . ?
N C2 O 117.3(3) . . ?
N C2 C1 127.0(3) . . ?
O C2 C1 115.7(3) . . ?
O C3 C4 104.1(2) . . ?
O C3 H3A 110.9 . . ?
C4 C3 H3A 110.9 . . ?
O C3 H3B 110.9 . . ?
C4 C3 H3B 110.9 . . ?
H3A C3 H3B 108.9 . . ?
N C4 C3 104.2(3) . . ?
N C4 H4A 110.9 . . ?
C3 C4 H4A 110.9 . . ?
N C4 H4B 110.9 . . ?
C3 C4 H4B 110.9 . . ?
H4A C4 H4B 108.9 . . ?
C6 C5 C7 111.4(3) . . ?
C6 C5 P 111.6(2) . . ?
C7 C5 P 111.0(3) . . ?
C6 C5 H5 107.5 . . ?
C7 C5 H5 107.5 . . ?
P C5 H5 107.5 . . ?
C5 C6 H6A 109.5 . . ?
C5 C6 H6B 109.5 . . ?
H6A C6 H6B 109.5 . . ?
C5 C6 H6C 109.5 . . ?
H6A C6 H6C 109.5 . . ?
H6B C6 H6C 109.5 . . ?
C5 C7 H7A 109.5 . . ?
C5 C7 H7B 109.5 . . ?
H7A C7 H7B 109.5 . . ?
C5 C7 H7C 109.5 . . ?
H7A C7 H7C 109.5 . . ?
H7B C7 H7C 109.5 . . ?
C10 C8 C9 112.8(3) . . ?
C10 C8 P 114.5(2) . . ?
C9 C8 P 111.6(2) . . ?
C10 C8 H8 105.7 . . ?
C9 C8 H8 105.7 . . ?
P C8 H8 105.7 . . ?
C8 C9 H9A 109.5 . . ?
C8 C9 H9B 109.5 . . ?
H9A C9 H9B 109.5 . . ?
C8 C9 H9C 109.5 . . ?
H9A C9 H9C 109.5 . . ?
H9B C9 H9C 109.5 . . ?
C8 C10 H10A 109.5 . . ?
C8 C10 H10B 109.5 . . ?
H10A C10 H10B 109.5 . . ?
C8 C10 H10C 109.5 . . ?
H10A C10 H10C 109.5 . . ?
H10B C10 H10C 109.5 . . ?

loop_
_geom_bond_atom_site_label_1
_geom_bond_atom_site_label_2
_geom_bond_distance
_geom_bond_site_symmetry_2
_geom_bond_publ_flag
Co N 2.015(2) 3_565 ?
Co Cl1 2.2385(9) . ?
Co Cl2 2.2466(8) . ?
Co P 2.4147(9) . ?
P C5 1.847(3) . ?
P C8 1.852(3) . ?
P C1 1.863(3) . ?
O C2 1.341(4) . ?
O C3 1.462(4) . ?
N C2 1.278(4) . ?
N C4 1.491(4) . ?
N Co 2.015(2) 3_565 ?
C1 C2 1.479(4) . ?
C1 H1A 0.9900 . ?
C1 H1B 0.9900 . ?
C3 C4 1.513(5) . ?
C3 H3A 0.9900 . ?
C3 H3B 0.9900 . ?
C4 H4A 0.9900 . ?
C4 H4B 0.9900 . ?
C5 C6 1.521(5) . ?
C5 C7 1.528(5) . ?
C5 H5 1.0000 . ?
C6 H6A 0.9800 . ?
C6 H6B 0.9800 . ?
C6 H6C 0.9800 . ?
C7 H7A 0.9800 . ?
C7 H7B 0.9800 . ?
C7 H7C 0.9800 . ?
C8 C10 1.520(5) . ?
C8 C9 1.530(5) . ?
C8 H8 1.0000 . ?
C9 H9A 0.9800 . ?
C9 H9B 0.9800 . ?
C9 H9C 0.9800 . ?
C10 H10A 0.9800 . ?
C10 H10B 0.9800 . ?
C10 H10C 0.9800 . ?

loop_
_geom_torsion_atom_site_label_1
_geom_torsion_atom_site_label_2
_geom_torsion_atom_site_label_3
_geom_torsion_atom_site_label_4
_geom_torsion
_geom_torsion_site_symmetry_1
_geom_torsion_site_symmetry_2
_geom_torsion_site_symmetry_3
_geom_torsion_site_symmetry_4
_geom_torsion_publ_flag
N Co P C5 -62.40(16) 3_565 . . . ?
Cl1 Co P C5 52.90(14) . . . . ?
Cl2 Co P C5 175.92(14) . . . . ?
N Co P C8 171.90(13) 3_565 . . . ?
Cl1 Co P C8 -72.80(11) . . . . ?
Cl2 Co P C8 50.22(11) . . . . ?
N Co P C1 57.08(13) 3_565 . . . ?
Cl1 Co P C1 172.37(11) . . . . ?
Cl2 Co P C1 -64.61(11) . . . . ?
C5 P C1 C2 -173.4(2) . . . . ?
C8 P C1 C2 -62.7(3) . . . . ?
Co P C1 C2 54.8(2) . . . . ?
C4 N C2 O -0.6(4) . . . . ?
Co N C2 O 172.6(2) 3_565 . . . ?
C4 N C2 C1 -178.9(3) . . . . ?
Co N C2 C1 -5.7(5) 3_565 . . . ?
C3 O C2 N 3.3(4) . . . . ?
C3 O C2 C1 -178.2(2) . . . . ?
P C1 C2 N -109.2(3) . . . . ?
P C1 C2 O 72.4(3) . . . . ?
C2 O C3 C4 -4.3(3) . . . . ?
C2 N C4 C3 -2.3(3) . . . . ?
Co N C4 C3 -176.8(2) 3_565 . . . ?
O C3 C4 N 3.9(3) . . . . ?
C8 P C5 C6 -172.3(3) . . . . ?
C1 P C5 C6 -63.4(3) . . . . ?
Co P C5 C6 61.1(3) . . . . ?
C8 P C5 C7 62.7(3) . . . . ?
C1 P C5 C7 171.6(3) . . . . ?
Co P C5 C7 -63.9(3) . . . . ?
C5 P C8 C10 41.6(3) . . . . ?
C1 P C8 C10 -64.6(3) . . . . ?
Co P C8 C10 176.1(2) . . . . ?
C5 P C8 C9 -88.0(3) . . . . ?
C1 P C8 C9 165.7(2) . . . . ?
Co P C8 C9 46.5(3) . . . . ?
